data_2019486
loop_
_publ_author_name
'Domasevitch, Konstantin V.'

_publ_section_title
;
 Cobalt(II) chloride complexes with 1,1'-dimethyl-4,4'-bipyrazole
 featuring first- and second-sphere coordination of the ligand
;
_journal_coeditor_code OV3046
_journal_issue 3
_journal_name_full 'Acta Crystallographica Section C'
_journal_page_first 272
_journal_page_last 276
_journal_paper_doi 10.1107/S2053229614002046
_journal_volume 70
_journal_year 2014
_chemical_formula_iupac '[Co (C8 H10 N4)2 (H2 O)4] Cl2, 2C8 H10 N4, 2H2 O'
_chemical_formula_moiety 'C16 H28 Co N8 O4 2+, 2(Cl -), 2(C8 H10 N4), 2(H2 O)'
_chemical_formula_sum 'C32 H52 Cl2 Co N16 O6'
_chemical_formula_weight 886.73
_chemical_name_systematic
;
Tetraaquabis(1,1'-dimethyl-4,4'-bipyrazole-\k<i>N</i>^2^)cobalt(II)
dichloride--1,1'-dimethyl-4,4'-bipyrazole--water (1/2/2)
;
_space_group_IT_number 2
_space_group_name_Hall '-P 1'
_symmetry_cell_setting triclinic
_symmetry_space_group_name_Hall '-P 1'
_symmetry_space_group_name_H-M 'P -1'
_atom_sites_solution_hydrogens geom
_atom_sites_solution_primary direct
_atom_sites_solution_secondary difmap
_audit_creation_method SHELXL-97
_cell_angle_alpha 63.071(2)
_cell_angle_beta 83.665(3)
_cell_angle_gamma 72.592(2)
_cell_formula_units_Z 1
_cell_length_a 9.2087(8)
_cell_length_b 11.1415(10)
_cell_length_c 12.2523(10)
_cell_measurement_reflns_used 10321
_cell_measurement_temperature 223(2)
_cell_measurement_theta_max 27.68
_cell_measurement_theta_min 2.32
_cell_volume 1068.96(16)
_computing_cell_refinement 'SAINT-NT (Bruker, 1999)'
_computing_data_collection 'SMART-NT (Bruker, 1998)'
_computing_data_reduction 'SAINT-NT (Bruker, 1999)'
_computing_molecular_graphics 'DIAMOND (Brandenburg, 1999)'
_computing_publication_material 'WinGX (Farrugia, 2012)'
_computing_structure_refinement 'SHELXL97 (Sheldrick, 2008)'
_computing_structure_solution 'SHELXS97 (Sheldrick, 2008)'
_diffrn_ambient_temperature 223(2)
_diffrn_measured_fraction_theta_full 0.986
_diffrn_measured_fraction_theta_max 0.986
_diffrn_measurement_device_type 'Siemens SMART CCD area-detector'
_diffrn_measurement_method '\w scans'
_diffrn_radiation_monochromator graphite
_diffrn_radiation_source 'fine-focus sealed tube'
_diffrn_radiation_type MoK\a
_diffrn_radiation_wavelength 0.71073
_diffrn_reflns_av_R_equivalents 0.0361
_diffrn_reflns_av_sigmaI/netI 0.0320
_diffrn_reflns_limit_h_max 11
_diffrn_reflns_limit_h_min -11
_diffrn_reflns_limit_k_max 14
_diffrn_reflns_limit_k_min -14
_diffrn_reflns_limit_l_max 15
_diffrn_reflns_limit_l_min -15
_diffrn_reflns_number 10321
_diffrn_reflns_theta_full 27.68
_diffrn_reflns_theta_max 27.68
_diffrn_reflns_theta_min 2.32
_diffrn_standards_decay_% 0
_exptl_absorpt_coefficient_mu 0.587
_exptl_absorpt_correction_T_max 0.9609
_exptl_absorpt_correction_T_min 0.9340
_exptl_absorpt_correction_type empirical
_exptl_absorpt_process_details '(SADABS; Sheldrick, 1996)'
_exptl_crystal_colour pink
_exptl_crystal_density_diffrn 1.377
_exptl_crystal_density_method 'not measured'
_exptl_crystal_description block
_exptl_crystal_F_000 465
_exptl_crystal_size_max 0.17
_exptl_crystal_size_mid 0.14
_exptl_crystal_size_min 0.12
_refine_diff_density_max 0.566
_refine_diff_density_min -0.707
_refine_ls_extinction_method none
_refine_ls_goodness_of_fit_ref 0.994
_refine_ls_hydrogen_treatment mixed
_refine_ls_matrix_type full
_refine_ls_number_parameters 287
_refine_ls_number_reflns 4907
_refine_ls_number_restraints 0
_refine_ls_restrained_S_all 0.994
_refine_ls_R_factor_all 0.0452
_refine_ls_R_factor_gt 0.0397
_refine_ls_shift/su_max 0.000
_refine_ls_shift/su_mean 0.000
_refine_ls_structure_factor_coef Fsqd
_refine_ls_weighting_details 'calc w=1/[\s^2^(Fo^2^)+(0.0747P)^2^+0.0000P] where P=(Fo^2^+2Fc^2^)/3'
_refine_ls_weighting_scheme calc
_refine_ls_wR_factor_gt 0.1020
_refine_ls_wR_factor_ref 0.1043
_reflns_number_gt 4058
_reflns_number_total 4907
_reflns_threshold_expression I>2sigma(I)
_cod_data_source_file ov3046sup1.cif
_cod_data_source_block 2
_cod_database_code 2019486
_cod_database_fobs_code 2019486

loop_
_symmetry_equiv_pos_as_xyz
'x, y, z'
'-x, -y, -z'

loop_
_atom_site_type_symbol
_atom_site_label
_atom_site_fract_x
_atom_site_fract_y
_atom_site_fract_z
_atom_site_U_iso_or_equiv
_atom_site_adp_type
_atom_site_calc_flag
_atom_site_refinement_flags
_atom_site_occupancy
_atom_site_symmetry_multiplicity
Co Co1 0.5000 0.5000 0.5000 0.02044(10) Uani d S 1 2
Cl Cl1 1.04023(5) 0.09005(4) 0.30692(4) 0.03318(12) Uani d . 1 1
O O1 0.71129(14) 0.47606(12) 0.41437(12) 0.0283(3) Uani d . 1 1
O O2 0.42174(15) 0.69169(11) 0.35511(11) 0.0298(3) Uani d . 1 1
O O3 0.91236(19) 0.22023(15) 0.48620(16) 0.0443(4) Uani d . 1 1
N N1 0.28883(17) 0.40193(15) 0.37109(14) 0.0310(3) Uani d . 1 1
N N2 0.42554(16) 0.39689(13) 0.40732(13) 0.0260(3) Uani d . 1 1
N N3 0.68212(17) -0.08771(15) 0.32178(15) 0.0318(3) Uani d . 1 1
N N4 0.54352(17) -0.09277(14) 0.30204(14) 0.0316(3) Uani d . 1 1
N N5 0.2576(2) 0.75536(17) 0.04117(16) 0.0409(4) Uani d . 1 1
N N6 0.27595(19) 0.77693(17) 0.13677(15) 0.0378(4) Uani d . 1 1
N N7 0.75182(19) 0.69516(16) 0.05682(15) 0.0364(4) Uani d . 1 1
N N8 0.7612(2) 0.57498(17) 0.15928(15) 0.0429(4) Uani d . 1 1
C C1 0.1502(2) 0.5117(2) 0.3641(2) 0.0389(4) Uani d . 1 1
H H1A 0.0623 0.4837 0.3582 0.058 Uiso calc R 1 1
H H1B 0.1519 0.5982 0.2923 0.058 Uiso calc R 1 1
H H1C 0.1441 0.5260 0.4370 0.058 Uiso calc R 1 1
C C2 0.3029(2) 0.29851(19) 0.33874(19) 0.0359(4) Uani d . 1 1
H H2 0.2233 0.2818 0.3109 0.043 Uiso calc R 1 1
C C3 0.4523(2) 0.22210(16) 0.35323(15) 0.0274(3) Uani d . 1 1
C C4 0.52392(19) 0.28633(16) 0.39638(16) 0.0277(3) Uani d . 1 1
H H4 0.6287 0.2562 0.4157 0.033 Uiso calc R 1 1
C C5 0.8178(2) -0.1930(2) 0.3178(2) 0.0426(5) Uani d . 1 1
H H5A 0.7933 -0.2803 0.3418 0.064 Uiso calc R 1 1
H H5B 0.8952 -0.2078 0.3738 0.064 Uiso calc R 1 1
H H5C 0.8556 -0.1615 0.2353 0.064 Uiso calc R 1 1
C C6 0.6731(2) 0.02356(19) 0.34198(19) 0.0354(4) Uani d . 1 1
H H6 0.7553 0.0474 0.3582 0.042 Uiso calc R 1 1
C C7 0.52119(19) 0.09595(16) 0.33442(16) 0.0274(3) Uani d . 1 1
C C8 0.4461(2) 0.01877(17) 0.30994(17) 0.0312(4) Uani d . 1 1
H H8 0.3398 0.0424 0.3002 0.037 Uiso calc R 1 1
C C9 0.3637(3) 0.6371(3) 0.0250(3) 0.0612(7) Uani d . 1 1
H H9A 0.4491 0.5953 0.0828 0.092 Uiso calc R 1 1
H H9B 0.4004 0.6702 -0.0578 0.092 Uiso calc R 1 1
H H9C 0.3117 0.5675 0.0395 0.092 Uiso calc R 1 1
C C10 0.1360(2) 0.8506(2) -0.03049(19) 0.0403(4) Uani d . 1 1
H H10 0.1036 0.8553 -0.1028 0.048 Uiso calc R 1 1
C C11 0.0679(2) 0.93976(18) 0.02133(16) 0.0321(4) Uani d . 1 1
C C12 0.1604(2) 0.88967(18) 0.12550(17) 0.0337(4) Uani d . 1 1
H H12 0.1435 0.9299 0.1803 0.040 Uiso calc R 1 1
C C13 0.6411(3) 0.8260(2) 0.0424(2) 0.0488(5) Uani d . 1 1
H H13A 0.5860 0.8111 0.1176 0.073 Uiso calc R 1 1
H H13B 0.5701 0.8578 -0.0244 0.073 Uiso calc R 1 1
H H13C 0.6933 0.8964 0.0246 0.073 Uiso calc R 1 1
C C14 0.8551(2) 0.67443(19) -0.02418(17) 0.0370(4) Uani d . 1 1
H H14 0.8691 0.7430 -0.1022 0.044 Uiso calc R 1 1
C C15 0.9370(2) 0.53470(19) 0.02742(16) 0.0339(4) Uani d . 1 1
C C16 0.8737(2) 0.4786(2) 0.14113(19) 0.0426(5) Uani d . 1 1
H H16 0.9063 0.3839 0.1986 0.051 Uiso calc R 1 1
H H1W 0.773(3) 0.393(3) 0.437(2) 0.051(7) Uiso d . 1 1
H H2W 0.706(3) 0.512(3) 0.332(2) 0.051(7) Uiso d . 1 1
H H3W 0.463(2) 0.761(2) 0.3386(17) 0.026(5) Uiso d . 1 1
H H4W 0.390(3) 0.697(3) 0.289(3) 0.067(8) Uiso d . 1 1
H H5W 0.907(3) 0.151(3) 0.544(3) 0.056(8) Uiso d . 1 1
H H6W 0.949(4) 0.191(3) 0.440(3) 0.072(9) Uiso d . 1 1

loop_
_atom_site_aniso_label
_atom_site_aniso_U_11
_atom_site_aniso_U_22
_atom_site_aniso_U_33
_atom_site_aniso_U_12
_atom_site_aniso_U_13
_atom_site_aniso_U_23
Co1 0.02779(17) 0.01031(14) 0.02518(16) -0.00510(11) -0.00202(11) -0.00906(11)
Cl1 0.0366(2) 0.0279(2) 0.0352(2) -0.01064(17) 0.00161(17) -0.01334(17)
O1 0.0324(6) 0.0178(5) 0.0348(7) -0.0041(5) 0.0025(5) -0.0138(5)
O2 0.0459(7) 0.0152(5) 0.0293(6) -0.0127(5) -0.0096(5) -0.0059(4)
O3 0.0567(10) 0.0249(7) 0.0402(8) 0.0017(6) 0.0007(7) -0.0130(6)
N1 0.0309(8) 0.0247(7) 0.0452(9) -0.0057(6) -0.0046(6) -0.0222(6)
N2 0.0273(7) 0.0209(6) 0.0340(7) -0.0076(5) -0.0035(6) -0.0142(5)
N3 0.0302(7) 0.0242(7) 0.0492(9) -0.0083(6) 0.0007(6) -0.0226(6)
N4 0.0381(8) 0.0232(7) 0.0436(8) -0.0142(6) 0.0015(6) -0.0199(6)
N5 0.0440(9) 0.0345(8) 0.0466(10) -0.0013(7) -0.0109(7) -0.0234(7)
N6 0.0428(9) 0.0330(8) 0.0361(8) -0.0056(7) -0.0112(7) -0.0145(7)
N7 0.0412(9) 0.0268(7) 0.0353(8) -0.0079(6) 0.0083(7) -0.0114(6)
N8 0.0506(10) 0.0305(8) 0.0367(9) -0.0082(7) 0.0100(7) -0.0096(7)
C1 0.0331(9) 0.0317(9) 0.0574(12) -0.0023(7) -0.0064(8) -0.0269(9)
C2 0.0359(10) 0.0313(9) 0.0556(12) -0.0121(7) -0.0019(8) -0.0294(9)
C3 0.0349(9) 0.0183(7) 0.0341(9) -0.0100(6) -0.0001(7) -0.0141(6)
C4 0.0295(8) 0.0215(7) 0.0358(9) -0.0057(6) -0.0047(7) -0.0154(7)
C5 0.0371(10) 0.0321(10) 0.0663(14) -0.0053(8) 0.0001(9) -0.0307(10)
C6 0.0356(10) 0.0295(9) 0.0555(12) -0.0151(7) 0.0017(8) -0.0273(8)
C7 0.0330(9) 0.0205(7) 0.0359(9) -0.0118(6) 0.0045(7) -0.0168(7)
C8 0.0274(8) 0.0241(8) 0.0495(10) -0.0082(6) -0.0053(7) -0.0207(7)
C9 0.0606(15) 0.0462(13) 0.0838(18) 0.0099(11) -0.0179(13) -0.0456(13)
C10 0.0414(11) 0.0399(10) 0.0404(10) -0.0025(8) -0.0121(8) -0.0210(8)
C11 0.0385(10) 0.0262(8) 0.0297(8) -0.0099(7) -0.0062(7) -0.0088(7)
C12 0.0392(10) 0.0280(8) 0.0334(9) -0.0063(7) -0.0081(7) -0.0132(7)
C13 0.0564(13) 0.0317(10) 0.0492(12) -0.0052(9) 0.0114(10) -0.0168(9)
C14 0.0456(11) 0.0309(9) 0.0313(9) -0.0130(8) 0.0107(8) -0.0119(7)
C15 0.0382(10) 0.0324(9) 0.0325(9) -0.0130(8) 0.0049(7) -0.0145(7)
C16 0.0515(12) 0.0304(9) 0.0374(10) -0.0091(8) 0.0092(9) -0.0111(8)

loop_
_atom_type_symbol
_atom_type_description
_atom_type_scat_dispersion_real
_atom_type_scat_dispersion_imag
_atom_type_scat_source
C C 0.0033 0.0016 'International Tables Vol C Tables 4.2.6.8 and 6.1.1.4'
H H 0.0000 0.0000 'International Tables Vol C Tables 4.2.6.8 and 6.1.1.4'
N N 0.0061 0.0033 'International Tables Vol C Tables 4.2.6.8 and 6.1.1.4'
Cl Cl 0.1484 0.1585 'International Tables Vol C Tables 4.2.6.8 and 6.1.1.4'
O O 0.0106 0.0060 'International Tables Vol C Tables 4.2.6.8 and 6.1.1.4'
Co Co 0.3494 0.9721 'International Tables Vol C Tables 4.2.6.8 and 6.1.1.4'

loop_
_geom_angle_atom_site_label_1
_geom_angle_atom_site_label_2
_geom_angle_atom_site_label_3
_geom_angle_site_symmetry_1
_geom_angle_site_symmetry_3
_geom_angle
_geom_angle_publ_flag
O2 Co1 O2 2_666 . 180 ?
O2 Co1 O1 2_666 2_666 88.76(5) ?
O2 Co1 O1 . 2_666 91.24(5) y
O2 Co1 O1 2_666 . 91.24(5) ?
O2 Co1 O1 . . 88.76(5) y
O1 Co1 O1 2_666 . 180 ?
O2 Co1 N2 2_666 2_666 91.07(5) ?
O2 Co1 N2 . 2_666 88.93(5) y
O1 Co1 N2 2_666 2_666 89.16(5) ?
O1 Co1 N2 . 2_666 90.84(5) y
O2 Co1 N2 2_666 . 88.93(5) ?
O2 Co1 N2 . . 91.07(5) y
O1 Co1 N2 2_666 . 90.84(5) ?
O1 Co1 N2 . . 89.16(5) y
N2 Co1 N2 2_666 . 180 ?
Co1 O1 H1W . . 118.9(16) ?
Co1 O1 H2W . . 115.6(16) ?
H1W O1 H2W . . 104(2) ?
Co1 O2 H3W . . 121.0(13) ?
Co1 O2 H4W . . 119.8(19) ?
H3W O2 H4W . . 111(2) ?
H5W O3 H6W . . 101(3) ?
C2 N1 N2 . . 110.98(14) ?
C2 N1 C1 . . 126.63(15) ?
N2 N1 C1 . . 122.32(13) ?
C4 N2 N1 . . 104.34(12) ?
C4 N2 Co1 . . 119.94(11) ?
N1 N2 Co1 . . 134.76(10) ?
N4 N3 C6 . . 111.68(14) ?
N4 N3 C5 . . 120.34(13) ?
C6 N3 C5 . . 127.97(16) ?
C8 N4 N3 . . 104.97(12) ?
N6 N5 C10 . . 112.35(15) ?
N6 N5 C9 . . 119.95(17) ?
C10 N5 C9 . . 127.69(17) ?
N5 N6 C12 . . 104.81(15) ?
N8 N7 C14 . . 111.01(15) ?
N8 N7 C13 . . 121.53(16) ?
C14 N7 C13 . . 127.47(16) ?
C16 N8 N7 . . 105.23(15) ?
N1 C1 H1A . . 109.5 ?
N1 C1 H1B . . 109.5 ?
H1A C1 H1B . . 109.5 ?
N1 C1 H1C . . 109.5 ?
H1A C1 H1C . . 109.5 ?
H1B C1 H1C . . 109.5 ?
N1 C2 C3 . . 108.50(15) ?
N1 C2 H2 . . 125.8 ?
C3 C2 H2 . . 125.8 ?
C2 C3 C4 . . 104.20(13) ?
C2 C3 C7 . . 128.21(15) ?
C4 C3 C7 . . 127.50(16) ?
N2 C4 C3 . . 111.98(15) ?
N2 C4 H4 . . 124.0 ?
C3 C4 H4 . . 124.0 ?
N3 C5 H5A . . 109.5 ?
N3 C5 H5B . . 109.5 ?
H5A C5 H5B . . 109.5 ?
N3 C5 H5C . . 109.5 ?
H5A C5 H5C . . 109.5 ?
H5B C5 H5C . . 109.5 ?
N3 C6 C7 . . 107.36(15) ?
N3 C6 H6 . . 126.3 ?
C7 C6 H6 . . 126.3 ?
C6 C7 C8 . . 104.31(14) ?
C6 C7 C3 . . 128.24(15) ?
C8 C7 C3 . . 127.40(16) ?
N4 C8 C7 . . 111.67(15) ?
N4 C8 H8 . . 124.2 ?
C7 C8 H8 . . 124.2 ?
N5 C9 H9A . . 109.5 ?
N5 C9 H9B . . 109.5 ?
H9A C9 H9B . . 109.5 ?
N5 C9 H9C . . 109.5 ?
H9A C9 H9C . . 109.5 ?
H9B C9 H9C . . 109.5 ?
N5 C10 C11 . . 107.57(16) ?
N5 C10 H10 . . 126.2 ?
C11 C10 H10 . . 126.2 ?
C10 C11 C12 . . 103.89(16) ?
C10 C11 C11 . 2_575 128.8(2) ?
C12 C11 C11 . 2_575 127.3(2) ?
N6 C12 C11 . . 111.36(16) ?
N6 C12 H12 . . 124.3 ?
C11 C12 H12 . . 124.3 ?
N7 C13 H13A . . 109.5 ?
N7 C13 H13B . . 109.5 ?
H13A C13 H13B . . 109.5 ?
N7 C13 H13C . . 109.5 ?
H13A C13 H13C . . 109.5 ?
H13B C13 H13C . . 109.5 ?
N7 C14 C15 . . 107.93(16) ?
N7 C14 H14 . . 126.0 ?
C15 C14 H14 . . 126.0 ?
C14 C15 C16 . . 103.89(16) ?
C14 C15 C15 . 2_765 126.9(2) ?
C16 C15 C15 . 2_765 129.2(2) ?
N8 C16 C15 . . 111.94(17) ?
N8 C16 H16 . . 124.0 ?
C15 C16 H16 . . 124.0 ?

loop_
_geom_bond_atom_site_label_1
_geom_bond_atom_site_label_2
_geom_bond_site_symmetry_2
_geom_bond_distance
_geom_bond_publ_flag
Co1 O2 2_666 2.0395(11) ?
Co1 O2 . 2.0395(11) y
Co1 O1 2_666 2.1095(12) ?
Co1 O1 . 2.1095(12) y
Co1 N2 2_666 2.2145(13) ?
Co1 N2 . 2.2145(13) y
O1 H1W . 0.86(3) ?
O1 H2W . 0.91(3) ?
O2 H3W . 0.89(2) ?
O2 H4W . 0.86(3) ?
O3 H5W . 0.78(3) ?
O3 H6W . 0.77(3) ?
N1 C2 . 1.3471(19) ?
N1 N2 . 1.3578(19) ?
N1 C1 . 1.459(2) ?
N2 C4 . 1.3457(19) ?
N3 N4 . 1.347(2) ?
N3 C6 . 1.348(2) ?
N3 C5 . 1.449(2) ?
N4 C8 . 1.335(2) ?
N5 N6 . 1.335(2) ?
N5 C10 . 1.346(2) ?
N5 C9 . 1.467(2) ?
N6 C12 . 1.343(2) ?
N7 N8 . 1.345(2) ?
N7 C14 . 1.346(2) ?
N7 C13 . 1.453(2) ?
N8 C16 . 1.333(2) ?
C1 H1A . 0.9700 ?
C1 H1B . 0.9700 ?
C1 H1C . 0.9700 ?
C2 C3 . 1.366(3) ?
C2 H2 . 0.9400 ?
C3 C4 . 1.389(2) ?
C3 C7 . 1.469(2) ?
C4 H4 . 0.9400 ?
C5 H5A . 0.9700 ?
C5 H5B . 0.9700 ?
C5 H5C . 0.9700 ?
C6 C7 . 1.379(2) ?
C6 H6 . 0.9400 ?
C7 C8 . 1.394(2) ?
C8 H8 . 0.9400 ?
C9 H9A . 0.9700 ?
C9 H9B . 0.9700 ?
C9 H9C . 0.9700 ?
C10 C11 . 1.376(3) ?
C10 H10 . 0.9400 ?
C11 C12 . 1.406(2) ?
C11 C11 2_575 1.464(3) ?
C12 H12 . 0.9400 ?
C13 H13A . 0.9700 ?
C13 H13B . 0.9700 ?
C13 H13C . 0.9700 ?
C14 C15 . 1.379(3) ?
C14 H14 . 0.9400 ?
C15 C16 . 1.386(3) ?
C15 C15 2_765 1.469(3) ?
C16 H16 . 0.9400 ?

loop_
_geom_hbond_atom_site_label_D
_geom_hbond_atom_site_label_H
_geom_hbond_atom_site_label_A
_geom_hbond_site_symmetry_A
_geom_hbond_distance_DH
_geom_hbond_distance_HA
_geom_hbond_distance_DA
_geom_hbond_angle_DHA
_geom_hbond_publ_flag
O1 H1W O3 . 0.86(3) 1.84(3) 2.6939(18) 177(2) yes
O1 H2W N8 . 0.91(3) 1.96(3) 2.839(2) 163(2) yes
O2 H3W N4 1_565 0.89(2) 1.84(2) 2.7356(18) 179(2) yes
O2 H4W N6 . 0.86(3) 1.94(3) 2.755(2) 159(3) yes
O3 H5W Cl1 2_756 0.78(3) 2.40(3) 3.1576(17) 162(3) yes
O3 H6W Cl1 . 0.77(3) 2.33(3) 3.0997(17) 174(3) yes
C6 H6 Cl1 . 0.94 2.76 3.6126(19) 151 yes
C8 H8 Cl1 1_455 0.94 2.65 3.5814(18) 172 yes
C10 H10 Cl1 2_665 0.94 2.69 3.617(2) 168 yes
C12 H12 Cl1 1_465 0.94 2.77 3.6911(18) 167 yes
C14 H14 Cl1 2_765 0.94 2.59 3.5153(19) 170 yes
C16 H16 Cl1 . 0.94 2.83 3.738(2) 163 yes

loop_
_geom_torsion_atom_site_label_1
_geom_torsion_atom_site_label_2
_geom_torsion_atom_site_label_3
_geom_torsion_atom_site_label_4
_geom_torsion_site_symmetry_1
_geom_torsion_site_symmetry_4
_geom_torsion
C2 N1 N2 C4 . . -0.2(2)
C1 N1 N2 C4 . . -177.33(17)
C2 N1 N2 Co1 . . -168.43(13)
C1 N1 N2 Co1 . . 14.4(3)
O2 Co1 N2 C4 2_666 . -51.45(13)
O2 Co1 N2 C4 . . 128.55(13)
O1 Co1 N2 C4 2_666 . -140.20(13)
O1 Co1 N2 C4 . . 39.80(13)
O2 Co1 N2 N1 2_666 . 115.38(16)
O2 Co1 N2 N1 . . -64.62(16)
O1 Co1 N2 N1 2_666 . 26.64(15)
O1 Co1 N2 N1 . . -153.36(15)
C6 N3 N4 C8 . . 0.2(2)
C5 N3 N4 C8 . . -178.92(17)
C10 N5 N6 C12 . . 0.5(2)
C9 N5 N6 C12 . . -178.9(2)
C14 N7 N8 C16 . . 0.5(2)
C13 N7 N8 C16 . . -179.6(2)
N2 N1 C2 C3 . . -0.1(2)
C1 N1 C2 C3 . . 176.90(18)
N1 C2 C3 C4 . . 0.3(2)
N1 C2 C3 C7 . . 177.22(17)
N1 N2 C4 C3 . . 0.40(19)
Co1 N2 C4 C3 . . 170.79(11)
C2 C3 C4 N2 . . -0.5(2)
C7 C3 C4 N2 . . -177.38(16)
N4 N3 C6 C7 . . -0.4(2)
C5 N3 C6 C7 . . 178.60(18)
N3 C6 C7 C8 . . 0.4(2)
N3 C6 C7 C3 . . 177.95(17)
C2 C3 C7 C6 . . 175.8(2)
C4 C3 C7 C6 . . -8.0(3)
C2 C3 C7 C8 . . -7.3(3)
C4 C3 C7 C8 . . 168.92(18)
N3 N4 C8 C7 . . 0.1(2)
C6 C7 C8 N4 . . -0.4(2)
C3 C7 C8 N4 . . -177.89(17)
N6 N5 C10 C11 . . -0.9(3)
C9 N5 C10 C11 . . 178.5(2)
N5 C10 C11 C12 . . 0.8(2)
N5 C10 C11 C11 . 2_575 -179.8(2)
N5 N6 C12 C11 . . 0.0(2)
C10 C11 C12 N6 . . -0.5(2)
C11 C11 C12 N6 2_575 . -179.9(2)
N8 N7 C14 C15 . . -0.5(2)
C13 N7 C14 C15 . . 179.7(2)
N7 C14 C15 C16 . . 0.2(2)
N7 C14 C15 C15 . 2_765 -179.1(2)
N7 N8 C16 C15 . . -0.4(2)
C14 C15 C16 N8 . . 0.2(2)
C15 C15 C16 N8 2_765 . 179.4(3)
